data_4309063
loop_
_publ_author_name
'Tomona Yutaka'
'Shinya Obara'
'Satoshi Ogawa'
'Koichi Nozaki'
'Noriaki Ikeda'
'Takeshi Ohno'
'Youichi Ishii'
'Ken Sakai'
'Masa-aki Haga'

_publ_section_title
;
Syntheses and Properties of Emissive Iridium(III) Complexes with Tridentate
Benzimidazole Derivatives
;
_journal_name_full 'Inorganic Chemistry'
_journal_page_first 4737
_journal_page_last 4746
_journal_paper_doi 10.1021/ic048622z
_journal_volume 44
_journal_year 2005
_chemical_formula_moiety 'C35 H31 Cl F12 Ir N9 P2 '
_chemical_formula_sum 'C35 H31 Cl F12 Ir N9 P2'
_chemical_formula_weight 1095.29
_space_group_IT_number 14
_symmetry_cell_setting monoclinic
_symmetry_Int_Tables_number 14
_symmetry_space_group_name_Hall '-P 2yn'
_symmetry_space_group_name_H-M 'P 1 21/n 1'
_audit_creation_date 2004-11-19
_audit_creation_method 'by CrystalStructure v3.5.1'
_cell_angle_alpha 90
_cell_angle_beta 102.756(5)
_cell_angle_gamma 90
_cell_formula_units_Z 4
_cell_length_a 11.493(4)
_cell_length_b 17.003(5)
_cell_length_c 21.177(6)
_cell_measurement_reflns_used 7132
_cell_measurement_temperature 123.1
_cell_measurement_theta_max 27.5
_cell_measurement_theta_min 3.0
_cell_volume 4036(2)
_computing_cell_refinement CrystalClear
_computing_data_collection CrystalClear
_computing_data_reduction CrystalStructure
_computing_publication_material 'CrystalStructure Ver. 3.5.1'
_computing_structure_refinement CRYSTALS
_computing_structure_solution 'DIRDIF99 (PATTY)'
_diffrn_detector_area_resol_mean 7.31
_diffrn_measured_fraction_theta_full 0.9777
_diffrn_measured_fraction_theta_max 0.9777
_diffrn_measurement_device_type 'Rigaku Mercury'
_diffrn_measurement_method \w
_diffrn_radiation_type 'Mo K\a'
_diffrn_radiation_wavelength 0.7107
_diffrn_reflns_av_R_equivalents 0.119
_diffrn_reflns_limit_h_max 9
_diffrn_reflns_limit_h_min -14
_diffrn_reflns_limit_k_max 22
_diffrn_reflns_limit_k_min -21
_diffrn_reflns_limit_l_max 27
_diffrn_reflns_limit_l_min -23
_diffrn_reflns_number 58222
_diffrn_reflns_theta_full 27.48
_diffrn_reflns_theta_max 27.48
_exptl_absorpt_coefficient_mu 3.558
_exptl_absorpt_correction_T_max 0.586
_exptl_absorpt_correction_T_min 0.370
_exptl_absorpt_correction_type multi-scan
_exptl_absorpt_process_details 'Jacobson, R. (1998) Private communication'
_exptl_crystal_colour yellow
_exptl_crystal_density_diffrn 1.802
_exptl_crystal_density_method 'not measured'
_exptl_crystal_description prism
_exptl_crystal_F_000 2144.00
_exptl_crystal_size_max 0.30
_exptl_crystal_size_mid 0.30
_exptl_crystal_size_min 0.15
_refine_diff_density_max 8.35
_refine_diff_density_min -10.90
_refine_ls_extinction_method none
_refine_ls_goodness_of_fit_ref 1.026
_refine_ls_hydrogen_treatment refall
_refine_ls_number_parameters 535
_refine_ls_number_reflns 9080
_refine_ls_R_factor_gt 0.0450
_refine_ls_shift/su_max 0.0090
_refine_ls_structure_factor_coef Fsqd
_refine_ls_weighting_details 'w = 1/[0.2300\s(Fo^2^)]/(4Fo^2^)'
_refine_ls_weighting_scheme calc
_refine_ls_wR_factor_ref 0.0850
_reflns_number_gt 1925
_reflns_number_total 9360
_reflns_threshold_expression F^2^>2.0\s(F^2^)
_cod_data_source_file ic048622zsi20050115_032555.cif
_cod_data_source_block '__bipy-cl-pf6'
_cod_original_cell_volume 4036.2(21)
_cod_original_formula_sum 'C35 H31 Cl F12 Ir N9 P2 '
_cod_database_code 4309063

loop_
_symmetry_equiv_pos_as_xyz
x,y,z
-x,-y,-z
-x+1/2,y+1/2,-z+1/2
x+1/2,-y+1/2,z+1/2

loop_
_atom_site_label
_atom_site_type_symbol
_atom_site_fract_x
_atom_site_fract_y
_atom_site_fract_z
_atom_site_U_iso_or_equiv
_atom_site_adp_type
_atom_site_occupancy
_atom_site_symmetry_multiplicity
_atom_site_calc_flag
_atom_site_refinement_flags
_atom_site_disorder_assembly
_atom_site_disorder_group
Ir(1) Ir 0.08957(5) 0.05364(3) 0.26531(2) 0.0331(2) Uani 1.00 1 d . . .
Cl(1) Cl 0.2979(3) 0.0590(2) 0.29284(12) 0.0467(10) Uani 1.00 1 d . . .
P(1) P 0.2235(4) 0.1804(3) -0.0879(2) 0.052(2) Uani 1.00 1 d . . .
P(2) P 0.7681(4) 0.1929(3) 0.0414(2) 0.060(2) Uani 1.00 1 d . . .
F(1) F 0.3010(9) 0.1487(8) -0.0236(5) 0.164(6) Uani 1.00 1 d . . .
F(2) F 0.1200(9) 0.1197(7) -0.0864(5) 0.141(5) Uani 1.00 1 d . . .
F(3) F 0.1458(8) 0.2184(8) -0.1475(4) 0.185(6) Uani 1.00 1 d . . .
F(4) F 0.3244(10) 0.2405(7) -0.0914(7) 0.194(7) Uani 1.00 1 d . . .
F(5) F 0.2874(11) 0.1245(6) -0.1251(5) 0.151(5) Uani 1.00 1 d . . .
F(6) F 0.1648(13) 0.2304(7) -0.0450(5) 0.197(7) Uani 1.00 1 d . . .
F(7) F 0.6553(8) 0.2004(7) 0.0708(4) 0.130(4) Uani 1.00 1 d . . .
F(8) F 0.7889(12) 0.2819(5) 0.0466(4) 0.161(6) Uani 1.00 1 d . . .
F(9) F 0.6923(9) 0.1997(8) -0.0302(4) 0.166(6) Uani 1.00 1 d . . .
F(10) F 0.8503(7) 0.1858(5) 0.1116(3) 0.079(3) Uani 1.00 1 d . . .
F(11) F 0.7554(10) 0.1016(5) 0.0388(5) 0.143(5) Uani 1.00 1 d . . .
F(12) F 0.8843(8) 0.1820(5) 0.0130(4) 0.099(4) Uani 1.00 1 d . . .
N(1) N 0.0882(8) 0.1680(5) 0.2362(4) 0.026(3) Uani 1.00 1 d . . .
N(2) N 0.0988(9) 0.2495(5) 0.1558(4) 0.036(3) Uani 1.00 1 d . . .
N(3) N 0.1031(8) 0.0381(5) 0.1740(3) 0.021(3) Uani 1.00 1 d . . .
N(4) N 0.0959(8) -0.0656(5) 0.2605(4) 0.028(3) Uani 1.00 1 d . . .
N(5) N 0.1180(9) -0.1707(5) 0.2028(4) 0.031(3) Uani 1.00 1 d . . .
N(6) N 0.0717(10) 0.0710(5) 0.3583(4) 0.035(3) Uani 1.00 1 d . . .
N(7) N -0.0930(8) 0.0547(6) 0.2490(4) 0.030(2) Uiso 1.00 1 d . . .
N(8) N -0.2269(10) -0.0716(7) 0.3625(5) 0.083(4) Uiso 1.00 1 d . . .
N(9) N 0.430(2) 0.0265(11) 0.1024(9) 0.058(6) Uiso 0.50 1 d P . .
N(10) N 0.939(2) 0.5757(13) 0.0604(9) 0.077(8) Uiso 0.50 1 d P . .
C(1) C 0.0753(12) 0.2424(7) 0.2601(5) 0.035(4) Uani 1.00 1 d . . .
C(2) C 0.0602(11) 0.2693(7) 0.3188(6) 0.044(5) Uani 1.00 1 d . . .
C(3) C 0.0501(12) 0.3516(7) 0.3251(5) 0.045(5) Uani 1.00 1 d . . .
C(4) C 0.0641(12) 0.4017(7) 0.2774(6) 0.060(5) Uani 1.00 1 d . . .
C(5) C 0.0751(12) 0.3778(7) 0.2179(6) 0.049(5) Uani 1.00 1 d . . .
C(6) C 0.0833(12) 0.2973(7) 0.2095(5) 0.039(4) Uani 1.00 1 d . . .
C(7) C 0.1063(12) 0.2803(6) 0.0937(5) 0.064(5) Uani 1.00 1 d . . .
C(8) C 0.0988(10) 0.1746(7) 0.1733(5) 0.028(4) Uani 1.00 1 d . . .
C(9) C 0.1076(11) 0.1030(7) 0.1382(5) 0.030(4) Uani 1.00 1 d . . .
C(10) C 0.1281(12) 0.0957(7) 0.0777(5) 0.043(5) Uani 1.00 1 d . . .
C(11) C 0.1393(12) 0.0219(8) 0.0546(5) 0.046(5) Uani 1.00 1 d . . .
C(12) C 0.1356(9) -0.0445(7) 0.0920(4) 0.032(4) Uani 1.00 1 d . . .
C(13) C 0.1177(11) -0.0329(7) 0.1536(5) 0.035(4) Uani 1.00 1 d . . .
C(14) C 0.1116(10) -0.0926(7) 0.2028(5) 0.030(4) Uani 1.00 1 d . . .
C(15) C 0.1309(10) -0.2207(6) 0.1509(5) 0.044(4) Uani 1.00 1 d . . .
C(16) C 0.1049(10) -0.1934(7) 0.2611(5) 0.024(4) Uani 1.00 1 d . . .
C(17) C 0.1044(11) -0.2725(7) 0.2900(6) 0.042(4) Uani 1.00 1 d . . .
C(18) C 0.0853(11) -0.2804(7) 0.3516(6) 0.047(5) Uani 1.00 1 d . . .
C(19) C 0.0757(13) -0.2156(8) 0.3876(6) 0.059(5) Uani 1.00 1 d . . .
C(20) C 0.0797(10) -0.1383(7) 0.3628(5) 0.033(4) Uani 1.00 1 d . . .
C(21) C 0.0916(10) -0.1330(7) 0.2964(5) 0.028(3) Uiso 1.00 1 d . . .
C(22) C 0.1545(13) 0.0723(7) 0.4101(5) 0.054(5) Uani 1.00 1 d . . .
C(23) C 0.126(2) 0.0893(8) 0.4685(7) 0.075(7) Uani 1.00 1 d . . .
C(24) C 0.022(2) 0.1005(10) 0.4765(8) 0.105(8) Uani 1.00 1 d . . .
C(25) C -0.064(2) 0.0999(8) 0.4245(7) 0.077(6) Uani 1.00 1 d . . .
C(26) C -0.041(2) 0.0852(7) 0.3636(6) 0.052(5) Uani 1.00 1 d . . .
C(27) C -0.133(1) 0.0789(7) 0.3039(7) 0.048(5) Uani 1.00 1 d . . .
C(28) C -0.254(2) 0.0941(9) 0.2956(8) 0.073(7) Uani 1.00 1 d . . .
C(29) C -0.331(2) 0.0807(8) 0.2375(8) 0.072(7) Uani 1.00 1 d . . .
C(30) C -0.2838(12) 0.0541(8) 0.1921(6) 0.044(4) Uani 1.00 1 d . . .
C(31) C -0.1619(12) 0.0398(7) 0.1955(6) 0.042(4) Uani 1.00 1 d . . .
C(32) C -0.2369(13) -0.1286(9) 0.3290(6) 0.064(4) Uiso 1.00 1 d . . .
C(33) C -0.2492(11) -0.1951(7) 0.2861(5) 0.048(4) Uiso 1.00 1 d . . .
C(34) C 0.466(2) 0.014(2) 0.0534(11) 0.067(9) Uiso 0.50 1 d P . .
C(35) C 0.5000 0.0000 0.0000 0.062(6) Uiso 1.00 1 d . . .
C(36) C 0.996(3) 0.507(2) 0.0272(10) 0.070(10) Uiso 0.50 1 d P . .
C(37) C 0.861(3) 0.559(2) 0.0014(11) 0.071(8) Uiso 0.50 1 d P . .
H(1) H 0.0540(11) 0.2333(7) 0.3523(6) 0.053(5) Uiso 1.00 1 c . . .
H(2) H 0.0367(12) 0.3715(7) 0.3648(5) 0.053(5) Uiso 1.00 1 c . . .
H(3) H 0.0681(12) 0.4564(7) 0.2868(6) 0.071(6) Uiso 1.00 1 c . . .
H(4) H 0.0755(12) 0.4139(7) 0.1837(6) 0.057(5) Uiso 1.00 1 c . . .
H(5) H 0.1778(12) 0.2633(6) 0.0825(5) 0.082(6) Uiso 1.00 1 c . . .
H(6) H 0.0396(12) 0.2621(6) 0.0622(5) 0.082(6) Uiso 1.00 1 c . . .
H(7) H 0.1050(12) 0.3361(6) 0.0952(5) 0.082(6) Uiso 1.00 1 c . . .
H(8) H 0.1301(12) 0.1399(7) 0.0505(5) 0.051(5) Uiso 1.00 1 c . . .
H(9) H 0.1564(12) 0.0159(8) 0.0130(5) 0.056(5) Uiso 1.00 1 c . . .
H(10) H 0.1423(9) -0.0961(7) 0.0760(4) 0.038(4) Uiso 1.00 1 c . . .
H(11) H 0.0627(10) -0.2538(6) 0.1404(5) 0.055(5) Uiso 1.00 1 c . . .
H(12) H 0.1369(10) -0.1906(6) 0.1140(5) 0.055(5) Uiso 1.00 1 c . . .
H(13) H 0.2004(10) -0.2521(6) 0.1640(5) 0.055(5) Uiso 1.00 1 c . . .
H(14) H 0.1134(11) -0.3179(7) 0.2653(6) 0.051(5) Uiso 1.00 1 c . . .
H(15) H 0.0822(11) -0.3311(7) 0.3701(6) 0.059(5) Uiso 1.00 1 c . . .
H(16) H 0.0672(13) -0.2229(8) 0.4308(6) 0.072(6) Uiso 1.00 1 c . . .
H(17) H 0.0693(10) -0.0930(7) 0.3873(5) 0.042(4) Uiso 1.00 1 c . . .
H(18) H 0.2344(13) 0.0624(7) 0.4069(5) 0.063(6) Uiso 1.00 1 c . . .
H(19) H 0.188(2) 0.0903(8) 0.5065(7) 0.093(9) Uiso 1.00 1 c . . .
H(20) H 0.003(2) 0.1118(10) 0.5169(8) 0.135(12) Uiso 1.00 1 c . . .
H(21) H -0.145(2) 0.1081(8) 0.4266(7) 0.102(8) Uiso 1.00 1 c . . .
H(22) H -0.281(2) 0.1128(9) 0.3322(8) 0.094(7) Uiso 1.00 1 c . . .
H(23) H -0.413(2) 0.0920(8) 0.2331(8) 0.092(7) Uiso 1.00 1 c . . .
H(24) H -0.3398(12) 0.0442(8) 0.1527(6) 0.048(4) Uiso 1.00 1 c . . .
H(25) H -0.1321(12) 0.0194(7) 0.1604(6) 0.050(5) Uiso 1.00 1 c . . .

loop_
_atom_site_aniso_label
_atom_site_aniso_U_11
_atom_site_aniso_U_22
_atom_site_aniso_U_33
_atom_site_aniso_U_12
_atom_site_aniso_U_13
_atom_site_aniso_U_23
Ir(1) 0.0507(4) 0.0234(3) 0.0271(2) -0.0033(4) 0.0128(2) -0.0016(3)
Cl(1) 0.062(3) 0.032(2) 0.045(2) -0.006(2) 0.007(2) 0.002(2)
P(1) 0.045(3) 0.066(3) 0.053(3) -0.002(3) 0.024(2) -0.001(2)
P(2) 0.065(4) 0.071(4) 0.043(2) 0.013(3) 0.008(2) -0.017(2)
F(1) 0.072(8) 0.30(2) 0.126(9) 0.046(10) 0.038(7) 0.111(10)
F(2) 0.100(9) 0.171(11) 0.147(9) -0.064(9) 0.014(7) 0.068(8)
F(3) 0.048(7) 0.41(2) 0.101(7) 0.038(10) 0.020(6) 0.168(10)
F(4) 0.086(10) 0.158(12) 0.34(2) -0.024(10) 0.050(11) 0.116(12)
F(5) 0.20(1) 0.115(9) 0.163(9) 0.022(10) 0.082(10) -0.047(8)
F(6) 0.33(2) 0.183(12) 0.095(8) 0.11(1) 0.091(11) -0.005(8)
F(7) 0.054(7) 0.262(13) 0.076(6) 0.007(8) 0.020(5) -0.085(7)
F(8) 0.31(2) 0.051(7) 0.129(8) 0.067(9) 0.061(10) -0.007(6)
F(9) 0.095(9) 0.34(2) 0.047(6) 0.012(11) -0.024(5) -0.035(8)
F(10) 0.074(7) 0.101(7) 0.055(5) -0.011(6) -0.002(5) 0.016(5)
F(11) 0.211(13) 0.087(8) 0.166(10) -0.069(9) 0.119(10) -0.082(7)
F(12) 0.093(8) 0.119(8) 0.108(6) -0.059(7) 0.069(6) -0.087(6)
N(1) 0.026(7) 0.013(5) 0.040(6) -0.000(5) 0.008(5) 0.005(5)
N(2) 0.065(9) 0.013(6) 0.030(6) -0.001(6) 0.011(6) 0.010(5)
N(3) 0.020(6) 0.023(6) 0.018(5) -0.002(5) 0.001(4) -0.001(4)
N(4) 0.027(6) 0.024(6) 0.033(5) -0.002(6) 0.006(4) 0.003(5)
N(5) 0.045(8) 0.018(6) 0.036(6) -0.010(6) 0.020(5) -0.019(5)
N(6) 0.055(9) 0.017(6) 0.031(6) -0.008(6) 0.006(6) 0.006(5)
C(1) 0.040(9) 0.038(8) 0.027(6) -0.008(8) 0.005(6) -0.004(7)
C(2) 0.049(10) 0.035(9) 0.048(8) 0.001(8) 0.008(7) 0.000(7)
C(3) 0.081(12) 0.015(8) 0.038(7) 0.007(8) 0.013(8) -0.009(6)
C(4) 0.091(13) 0.025(8) 0.062(10) -0.022(9) 0.013(9) -0.020(7)
C(5) 0.087(13) 0.007(7) 0.048(8) -0.012(8) 0.006(8) 0.011(6)
C(6) 0.047(10) 0.034(9) 0.031(7) -0.011(8) -0.002(7) 0.005(7)
C(7) 0.11(1) 0.035(9) 0.058(9) -0.020(10) 0.043(9) 0.005(7)
C(8) 0.024(8) 0.031(8) 0.024(6) 0.005(6) -0.003(6) -0.001(6)
C(9) 0.033(9) 0.037(8) 0.021(6) 0.002(7) 0.011(6) -0.007(6)
C(10) 0.058(11) 0.036(9) 0.033(7) 0.006(8) 0.009(7) -0.002(6)
C(11) 0.049(10) 0.063(10) 0.027(7) -0.023(8) 0.013(7) -0.000(7)
C(12) 0.041(8) 0.025(7) 0.029(6) 0.009(7) 0.008(6) -0.015(6)
C(13) 0.051(10) 0.032(8) 0.031(7) -0.013(7) 0.030(6) -0.012(6)
C(14) 0.017(8) 0.040(9) 0.034(7) -0.013(7) 0.008(6) -0.018(6)
C(15) 0.036(10) 0.032(8) 0.070(9) 0.001(8) 0.027(8) -0.018(7)
C(16) 0.015(8) 0.048(8) 0.013(5) 0.003(7) 0.010(5) 0.001(6)
C(17) 0.033(9) 0.018(7) 0.077(10) 0.012(7) 0.014(8) -0.005(7)
C(18) 0.067(11) 0.028(8) 0.052(8) -0.012(8) 0.027(8) -0.004(7)
C(19) 0.09(1) 0.056(11) 0.037(8) 0.007(10) 0.023(8) 0.009(8)
C(20) 0.038(9) 0.036(8) 0.031(7) 0.006(7) 0.015(6) -0.000(6)
C(22) 0.09(1) 0.040(9) 0.028(7) -0.020(9) 0.002(8) 0.016(7)
C(23) 0.14(2) 0.051(11) 0.039(9) -0.054(12) 0.033(11) -0.021(8)
C(24) 0.21(3) 0.09(1) 0.037(10) -0.06(2) 0.08(1) -0.019(10)
C(25) 0.13(2) 0.073(12) 0.055(9) 0.012(12) 0.068(11) -0.012(9)
C(26) 0.11(2) 0.010(7) 0.045(8) -0.010(9) 0.040(10) -0.008(6)
C(27) 0.055(12) 0.027(8) 0.072(10) -0.003(8) 0.037(9) -0.003(7)
C(28) 0.07(2) 0.058(12) 0.10(1) 0.016(11) 0.057(11) 0.022(11)
C(29) 0.05(1) 0.058(12) 0.12(1) 0.023(10) 0.045(11) 0.032(11)
C(30) 0.033(10) 0.024(7) 0.064(9) -0.011(9) -0.012(7) 0.004(8)
C(31) 0.047(10) 0.019(8) 0.059(8) 0.001(7) 0.007(7) 0.018(6)

loop_
_atom_type_symbol
_atom_type_description
_atom_type_scat_dispersion_real
_atom_type_scat_dispersion_imag
_atom_type_scat_source
C C 0.003 0.002
;
International Tables for Crystallography
(1992, Vol. C, Tables 4.2.6.8 and 6.1.1.4)
;
H H 0.000 0.000
;
International Tables for Crystallography
(1992, Vol. C, Table 6.1.1.4)
;
N N 0.006 0.003
;
International Tables for Crystallography
(1992, Vol. C, Tables 4.2.6.8 and 6.1.1.4)
;
F F 0.017 0.010
;
International Tables for Crystallography
(1992, Vol. C, Tables 4.2.6.8 and 6.1.1.4)
;
P P 0.102 0.094
;
International Tables for Crystallography
(1992, Vol. C, Tables 4.2.6.8 and 6.1.1.4)
;
Cl Cl 0.148 0.159
;
International Tables for Crystallography
(1992, Vol. C, Tables 4.2.6.8 and 6.1.1.4)
;
Ir Ir -1.444 7.990
;
International Tables for Crystallography
(1992, Vol. C, Tables 4.2.6.8 and 6.1.1.4)
;

loop_
_geom_angle_atom_site_label_1
_geom_angle_atom_site_label_2
_geom_angle_atom_site_label_3
_geom_angle
_geom_angle_publ_flag
_geom_angle_site_symmetry_1
_geom_angle_site_symmetry_2
_geom_angle_site_symmetry_3
Cl(1) Ir(1) N(1) 88.7(3) yes . . .
Cl(1) Ir(1) N(3) 87.3(2) yes . . .
Cl(1) Ir(1) N(4) 90.3(3) yes . . .
Cl(1) Ir(1) N(6) 94.0(3) yes . . .
Cl(1) Ir(1) N(7) 174.6(3) yes . . .
N(1) Ir(1) N(3) 80.2(4) yes . . .
N(1) Ir(1) N(4) 159.1(3) yes . . .
N(1) Ir(1) N(6) 99.0(4) yes . . .
N(1) Ir(1) N(7) 90.1(4) yes . . .
N(3) Ir(1) N(4) 78.9(3) yes . . .
N(3) Ir(1) N(6) 178.5(4) yes . . .
N(3) Ir(1) N(7) 97.7(3) yes . . .
N(4) Ir(1) N(6) 101.8(4) yes . . .
N(4) Ir(1) N(7) 92.7(4) yes . . .
N(6) Ir(1) N(7) 81.0(4) yes . . .
F(1) P(1) F(2) 92.6(6) yes . . .
F(1) P(1) F(3) 174.6(7) yes . . .
F(1) P(1) F(4) 88.8(7) yes . . .
F(1) P(1) F(5) 89.3(6) yes . . .
F(1) P(1) F(6) 85.0(6) yes . . .
F(2) P(1) F(3) 89.3(6) yes . . .
F(2) P(1) F(4) 178.5(6) yes . . .
F(2) P(1) F(5) 93.1(6) yes . . .
F(2) P(1) F(6) 85.2(7) yes . . .
F(3) P(1) F(4) 89.3(7) yes . . .
F(3) P(1) F(5) 95.6(6) yes . . .
F(3) P(1) F(6) 90.1(6) yes . . .
F(4) P(1) F(5) 86.3(7) yes . . .
F(4) P(1) F(6) 95.5(8) yes . . .
F(5) P(1) F(6) 174.0(6) yes . . .
F(7) P(2) F(8) 91.2(7) yes . . .
F(7) P(2) F(9) 92.6(5) yes . . .
F(7) P(2) F(10) 90.4(5) yes . . .
F(7) P(2) F(11) 90.9(7) yes . . .
F(7) P(2) F(12) 177.7(6) yes . . .
F(8) P(2) F(9) 92.3(6) yes . . .
F(8) P(2) F(10) 87.5(5) yes . . .
F(8) P(2) F(11) 176.3(7) yes . . .
F(8) P(2) F(12) 90.7(6) yes . . .
F(9) P(2) F(10) 176.9(6) yes . . .
F(9) P(2) F(11) 90.6(6) yes . . .
F(9) P(2) F(12) 88.7(5) yes . . .
F(10) P(2) F(11) 89.4(5) yes . . .
F(10) P(2) F(12) 88.3(5) yes . . .
F(11) P(2) F(12) 87.2(6) yes . . .
C(1) N(1) C(8) 108.7(9) yes . . .
C(1) N(1) Ir(1) 139.1(8) yes . . .
C(8) N(1) Ir(1) 112.1(7) yes . . .
C(6) N(2) C(7) 124.1(9) yes . . .
C(6) N(2) C(8) 108.2(9) yes . . .
C(7) N(2) C(8) 127.6(9) yes . . .
C(9) N(3) C(13) 123.2(9) yes . . .
C(9) N(3) Ir(1) 117.3(7) yes . . .
C(13) N(3) Ir(1) 119.2(7) yes . . .
C(14) N(4) C(21) 104.1(9) yes . . .
C(14) N(4) Ir(1) 113.3(7) yes . . .
C(21) N(4) Ir(1) 142.6(7) yes . . .
C(14) N(5) C(15) 127.7(9) yes . . .
C(14) N(5) C(16) 105.7(9) yes . . .
C(15) N(5) C(16) 126.5(9) yes . . .
C(22) N(6) C(26) 118(1) yes . . .
C(22) N(6) Ir(1) 127(1) yes . . .
C(26) N(6) Ir(1) 114.2(7) yes . . .
C(27) N(7) C(31) 123(1) yes . . .
C(27) N(7) Ir(1) 111.8(7) yes . . .
C(31) N(7) Ir(1) 124.6(9) yes . . .
C(36) N(10) C(37) 72(1) yes . . .
C(2) C(1) C(6) 120(1) yes . . .
C(2) C(1) N(1) 132(1) yes . . .
C(6) C(1) N(1) 106(1) yes . . .
C(3) C(2) C(1) 116(1) yes . . .
C(4) C(3) C(2) 121(1) yes . . .
C(5) C(4) C(3) 123(1) yes . . .
C(6) C(5) C(4) 116(1) yes . . .
N(2) C(6) C(1) 105(1) yes . . .
N(2) C(6) C(5) 133(1) yes . . .
C(1) C(6) C(5) 121(1) yes . . .
C(9) C(8) N(1) 117(1) yes . . .
C(9) C(8) N(2) 131(1) yes . . .
N(1) C(8) N(2) 110.9(9) yes . . .
C(10) C(9) N(3) 119(1) yes . . .
C(10) C(9) C(8) 127(1) yes . . .
N(3) C(9) C(8) 112(1) yes . . .
C(11) C(10) C(9) 118(1) yes . . .
C(12) C(11) C(10) 121(1) yes . . .
C(13) C(12) C(11) 117(1) yes . . .
C(14) C(13) N(3) 111(1) yes . . .
C(14) C(13) C(12) 127(1) yes . . .
N(3) C(13) C(12) 120(1) yes . . .
N(4) C(14) N(5) 110(1) yes . . .
N(4) C(14) C(13) 116(1) yes . . .
N(5) C(14) C(13) 132(1) yes . . .
C(17) C(16) C(21) 118(1) yes . . .
C(17) C(16) N(5) 131(1) yes . . .
C(21) C(16) N(5) 110(1) yes . . .
C(18) C(17) C(16) 119(1) yes . . .
C(19) C(18) C(17) 120(1) yes . . .
C(20) C(19) C(18) 122(1) yes . . .
C(21) C(20) C(19) 115(1) yes . . .
N(4) C(21) C(16) 108(1) yes . . .
N(4) C(21) C(20) 127(1) yes . . .
C(16) C(21) C(20) 123(1) yes . . .
C(23) C(22) N(6) 119(1) yes . . .
C(24) C(23) C(22) 125(1) yes . . .
C(25) C(24) C(23) 116(1) yes . . .
C(26) C(25) C(24) 121(1) yes . . .
C(27) C(26) N(6) 115(1) yes . . .
C(27) C(26) C(25) 124(1) yes . . .
N(6) C(26) C(25) 119(1) yes . . .
C(28) C(27) N(7) 116(1) yes . . .
C(28) C(27) C(26) 127(1) yes . . .
N(7) C(27) C(26) 116(1) yes . . .
C(29) C(28) C(27) 121(1) yes . . .
C(30) C(29) C(28) 115(1) yes . . .
C(31) C(30) C(29) 126(1) yes . . .
N(7) C(31) C(30) 115(1) yes . . .
C(33) C(32) N(8) 177(1) yes . . .
C(35) C(34) N(9) 177(2) yes . . .
C(37) C(36) N(10) 49(1) yes . . .
C(36) C(37) N(10) 58(1) yes . . .

loop_
_geom_bond_atom_site_label_1
_geom_bond_atom_site_label_2
_geom_bond_distance
_geom_bond_publ_flag
_geom_bond_site_symmetry_1
_geom_bond_site_symmetry_2
Ir(1) Cl(1) 2.338(3) yes . .
Ir(1) N(1) 2.039(8) yes . .
Ir(1) N(3) 1.991(8) yes . .
Ir(1) N(4) 2.032(9) yes . .
Ir(1) N(6) 2.046(9) yes . .
Ir(1) N(7) 2.049(9) yes . .
P(1) F(1) 1.55(1) yes . .
P(1) F(2) 1.58(1) yes . .
P(1) F(3) 1.52(1) yes . .
P(1) F(4) 1.56(1) yes . .
P(1) F(5) 1.52(1) yes . .
P(1) F(6) 1.51(1) yes . .
P(2) F(7) 1.56(1) yes . .
P(2) F(8) 1.53(1) yes . .
P(2) F(9) 1.577(8) yes . .
P(2) F(10) 1.579(7) yes . .
P(2) F(11) 1.56(1) yes . .
P(2) F(12) 1.59(1) yes . .
N(1) C(1) 1.38(1) yes . .
N(1) C(8) 1.37(1) yes . .
N(2) C(6) 1.44(2) yes . .
N(2) C(7) 1.44(1) yes . .
N(2) C(8) 1.33(1) yes . .
N(3) C(9) 1.35(1) yes . .
N(3) C(13) 1.31(1) yes . .
N(4) C(14) 1.36(1) yes . .
N(4) C(21) 1.38(1) yes . .
N(5) C(14) 1.33(1) yes . .
N(5) C(15) 1.42(1) yes . .
N(5) C(16) 1.33(1) yes . .
N(6) C(22) 1.28(1) yes . .
N(6) C(26) 1.35(2) yes . .
N(7) C(27) 1.40(2) yes . .
N(7) C(31) 1.26(1) yes . .
N(8) C(32) 1.19(2) yes . .
N(9) C(34) 1.22(3) yes . .
N(10) C(36) 1.58(4) yes . .
N(10) C(37) 1.39(3) yes . .
C(1) C(2) 1.37(2) yes . .
C(1) C(6) 1.44(2) yes . .
C(2) C(3) 1.41(2) yes . .
C(3) C(4) 1.36(2) yes . .
C(4) C(5) 1.36(2) yes . .
C(5) C(6) 1.39(2) yes . .
C(8) C(9) 1.44(2) yes . .
C(9) C(10) 1.36(2) yes . .
C(10) C(11) 1.36(2) yes . .
C(11) C(12) 1.38(2) yes . .
C(12) C(13) 1.38(1) yes . .
C(13) C(14) 1.47(2) yes . .
C(16) C(17) 1.48(2) yes . .
C(16) C(21) 1.30(2) yes . .
C(17) C(18) 1.38(2) yes . .
C(18) C(19) 1.36(2) yes . .
C(19) C(20) 1.42(2) yes . .
C(20) C(21) 1.45(2) yes . .
C(22) C(23) 1.38(2) yes . .
C(23) C(24) 1.25(3) yes . .
C(24) C(25) 1.31(2) yes . .
C(25) C(26) 1.39(2) yes . .
C(26) C(27) 1.46(2) yes . .
C(27) C(28) 1.39(2) yes . .
C(28) C(29) 1.37(2) yes . .
C(29) C(30) 1.28(2) yes . .
C(30) C(31) 1.41(2) yes . .
C(32) C(33) 1.44(2) yes . .
C(34) C(35) 1.30(3) yes . .
C(36) C(37) 1.75(4) yes . .

loop_
_geom_contact_atom_site_label_1
_geom_contact_atom_site_label_2
_geom_contact_distance
_geom_contact_publ_flag
_geom_contact_site_symmetry_1
_geom_contact_site_symmetry_2
Ir(1) Cl(1) 2.338(3) yes . 55501
Ir(1) N(1) 2.039(8) yes . 55501
Ir(1) N(4) 2.032(9) yes . 55501
Ir(1) N(6) 2.046(9) yes . 55501
Ir(1) N(7) 2.049(9) yes . 55501
Ir(1) C(1) 3.21(1) yes . 55501
Ir(1) C(8) 2.85(1) yes . 55501
Ir(1) C(9) 2.87(1) yes . 55501
Ir(1) C(13) 2.86(1) yes . 55501
Ir(1) C(14) 2.85(1) yes . 55501
Ir(1) C(21) 3.24(1) yes . 55501
Ir(1) C(22) 3.01(1) yes . 55501
Ir(1) C(26) 2.88(2) yes . 55501
Ir(1) C(27) 2.88(2) yes . 55501
Ir(1) C(31) 2.95(1) yes . 55501
Cl(1) Ir(1) 2.338(3) yes . 55501
Cl(1) N(1) 3.067(9) yes . 55501
Cl(1) N(3) 2.998(7) yes . 55501
Cl(1) N(4) 3.107(9) yes . 55501
Cl(1) N(6) 3.21(1) yes . 55501
Cl(1) C(4) 3.60(1) yes . 54502
Cl(1) C(5) 3.44(1) yes . 54502
Cl(1) C(8) 3.60(1) yes . 55501
Cl(1) C(9) 3.59(1) yes . 55501
Cl(1) C(13) 3.57(1) yes . 55501
Cl(1) C(22) 3.28(1) yes . 55501
F(1) F(2) 2.26(1) yes . 55501
F(1) F(3) 3.07(1) yes . 55501
F(1) F(4) 2.18(2) yes . 55501
F(1) F(5) 2.16(1) yes . 55501
F(1) F(6) 2.07(2) yes . 55501
F(1) N(9) 3.45(2) yes . 55501
F(1) C(10) 3.35(2) yes . 55501
F(1) C(11) 3.49(2) yes . 55501
F(1) C(34) 3.19(3) yes . 55501
F(1) C(35) 3.37(1) yes . 55501
F(2) Ir(1) 3.24(1) yes . 55505
F(2) Cl(1) 3.24(1) yes . 55505
F(2) P(1) 3.24(1) yes . 55505
F(2) P(2) 3.24(1) yes . 55505
F(2) F(1) 2.26(1) yes . 55501
F(2) F(1) 3.24(2) yes . 55505
F(2) F(2) 3.24(2) yes . 55505
F(2) F(3) 2.18(2) yes . 55501
F(2) F(3) 3.24(2) yes . 55505
F(2) F(4) 3.14(2) yes . 55501
F(2) F(4) 3.24(2) yes . 55505
F(2) F(5) 2.25(2) yes . 55501
F(2) F(5) 3.24(2) yes . 55505
F(2) F(6) 2.09(2) yes . 55501
F(2) F(6) 3.24(2) yes . 55505
F(2) F(7) 3.24(1) yes . 55505
F(2) F(8) 3.24(2) yes . 55505
F(2) F(9) 3.24(2) yes . 55505
F(2) F(10) 3.24(1) yes . 55505
F(2) F(11) 3.24(2) yes . 55505
F(2) F(12) 3.24(1) yes . 55505
F(2) N(1) 3.24(1) yes . 55505
F(2) N(2) 3.24(1) yes . 55505
F(2) N(3) 3.24(1) yes . 55505
F(2) N(4) 3.24(1) yes . 55505
F(2) N(5) 3.37(1) yes . 55503
F(2) N(5) 3.24(1) yes . 55505
F(2) N(6) 3.24(2) yes . 55505
F(2) N(7) 3.24(1) yes . 55505
F(2) N(8) 3.24(2) yes . 55505
F(2) N(9) 3.24(2) yes . 55505
F(2) N(10) 3.24(3) yes . 55505
F(2) C(1) 3.24(2) yes . 55505
F(2) C(2) 3.24(2) yes . 55505
F(2) C(3) 3.24(2) yes . 55505
F(2) C(4) 3.24(2) yes . 55505
F(2) C(5) 3.24(2) yes . 55505
F(2) C(6) 3.24(2) yes . 55505
F(2) C(7) 3.24(2) yes . 55505
F(2) C(8) 3.24(2) yes . 55505
F(2) C(9) 3.24(2) yes . 55505
F(2) C(10) 3.48(1) yes . 55501
F(2) C(10) 3.24(2) yes . 55505
F(2) C(11) 3.38(2) yes . 55501
F(2) C(11) 3.24(2) yes . 55505
F(2) C(12) 3.18(2) yes . 55503
F(2) C(12) 3.24(2) yes . 55505
F(2) C(13) 3.15(1) yes . 55503
F(2) C(13) 3.24(2) yes . 55505
F(2) C(14) 3.24(1) yes . 55503
F(2) C(14) 3.24(2) yes . 55505
F(2) C(15) 3.37(1) yes . 55503
F(2) C(15) 3.24(2) yes . 55505
F(2) C(16) 3.24(2) yes . 55505
F(2) C(17) 3.24(2) yes . 55505
F(2) C(18) 3.24(2) yes . 55505
F(2) C(19) 3.24(2) yes . 55505
F(2) C(20) 3.24(2) yes . 55505
F(2) C(21) 3.24(2) yes . 55505
F(2) C(22) 3.24(2) yes . 55505
F(2) C(23) 3.24(2) yes . 55505
F(2) C(24) 3.24(2) yes . 55505
F(2) C(25) 3.24(2) yes . 55505
F(2) C(26) 3.24(2) yes . 55505
F(2) C(27) 3.24(2) yes . 55505
F(2) C(28) 3.24(2) yes . 55505
F(2) C(29) 3.24(2) yes . 55505
F(2) C(30) 3.24(2) yes . 55505
F(2) C(31) 3.24(2) yes . 55505
F(2) C(32) 3.24(2) yes . 55505
F(2) C(33) 3.24(2) yes . 55505
F(2) C(34) 3.24(3) yes . 55505
F(2) C(35) 3.24(1) yes . 55505
F(2) C(36) 3.24(3) yes . 55505
F(2) C(37) 3.24(3) yes . 55505
F(3) F(1) 3.07(1) yes . 55501
F(3) F(2) 2.18(2) yes . 55501
F(3) F(4) 2.17(1) yes . 55501
F(3) F(5) 2.25(2) yes . 55501
F(3) F(6) 2.14(1) yes . 55501
F(3) N(5) 3.11(1) yes . 55503
F(3) C(15) 3.17(2) yes . 55503
F(3) C(16) 3.35(1) yes . 55503
F(3) C(33) 3.42(2) yes . 55503
F(4) F(1) 2.18(2) yes . 55501
F(4) F(2) 3.14(2) yes . 55501
F(4) F(3) 2.17(1) yes . 55501
F(4) F(5) 2.11(2) yes . 55501
F(4) F(6) 2.27(2) yes . 55501
F(4) C(25) 2.99(2) yes . 55404
F(4) C(26) 3.57(2) yes . 55404
F(5) F(1) 2.16(1) yes . 55501
F(5) F(2) 2.25(2) yes . 55501
F(5) F(3) 2.25(2) yes . 55501
F(5) F(4) 2.11(2) yes . 55501
F(5) F(6) 3.03(2) yes . 55501
F(5) C(3) 3.43(2) yes . 55404
F(5) C(30) 3.35(2) yes . 55503
F(5) C(31) 3.34(1) yes . 55503
F(5) C(33) 3.55(2) yes . 55503
F(6) F(1) 2.07(2) yes . 55501
F(6) F(2) 2.09(2) yes . 55501
F(6) F(3) 2.14(1) yes . 55501
F(6) F(4) 2.27(2) yes . 55501
F(6) F(5) 3.03(2) yes . 55501
F(6) N(10) 3.50(3) yes . 66503
F(6) C(7) 3.27(2) yes . 55501
F(6) C(10) 3.56(2) yes . 55501
F(7) F(8) 2.21(2) yes . 55501
F(7) F(9) 2.27(1) yes . 55501
F(7) F(10) 2.23(1) yes . 55501
F(7) F(11) 2.23(1) yes . 55501
F(7) F(12) 3.15(1) yes . 55501
F(7) C(18) 3.53(2) yes . 55502
F(7) C(19) 3.30(2) yes . 55502
F(7) C(30) 3.53(2) yes . 65501
F(7) C(32) 3.60(2) yes . 55502
F(7) C(33) 3.47(1) yes . 55502
F(8) F(7) 2.21(2) yes . 55501
F(8) F(9) 2.24(1) yes . 55501
F(8) F(10) 2.15(1) yes . 55501
F(8) F(11) 3.09(1) yes . 55501
F(8) F(12) 2.22(1) yes . 55501
F(8) N(8) 3.32(2) yes . 55502
F(8) C(7) 3.56(2) yes . 65501
F(8) C(23) 3.11(2) yes . 55404
F(8) C(32) 3.21(2) yes . 55502
F(9) F(7) 2.27(1) yes . 55501
F(9) F(8) 2.24(1) yes . 55501
F(9) F(10) 3.16(1) yes . 55501
F(9) F(11) 2.23(1) yes . 55501
F(9) F(12) 2.21(1) yes . 55501
F(9) C(2) 3.27(1) yes . 55404
F(9) C(3) 3.26(1) yes . 55404
F(10) F(7) 2.23(1) yes . 55501
F(10) F(8) 2.15(1) yes . 55501
F(10) F(9) 3.16(1) yes . 55501
F(10) F(11) 2.21(1) yes . 55501
F(10) F(12) 2.21(1) yes . 55501
F(10) N(1) 3.37(1) yes . 65501
F(10) N(2) 3.00(1) yes . 65501
F(10) C(6) 3.55(1) yes . 65501
F(10) C(7) 3.45(2) yes . 65501
F(10) C(8) 2.87(1) yes . 65501
F(10) C(9) 3.21(1) yes . 65501
F(10) C(30) 3.38(2) yes . 65501
F(10) C(31) 3.07(1) yes . 65501
F(10) C(33) 3.36(1) yes . 55502
F(11) Ir(1) 3.55(1) yes . 65505
F(11) F(7) 2.23(1) yes . 55501
F(11) F(8) 3.09(1) yes . 55501
F(11) F(9) 2.23(1) yes . 55501
F(11) F(10) 2.21(1) yes . 55501
F(11) F(12) 2.17(1) yes . 55501
F(11) C(11) 3.29(2) yes . 65503
F(11) C(12) 3.42(2) yes . 65503
F(11) C(30) 3.47(2) yes . 65501
F(11) C(31) 3.41(1) yes . 65501
F(11) C(34) 3.45(3) yes . 65503
F(11) C(35) 3.35(1) yes . 55501
F(12) Ir(1) 3.403(8) yes . 65505
F(12) F(7) 3.15(1) yes . 55501
F(12) F(8) 2.22(1) yes . 55501
F(12) F(9) 2.21(1) yes . 55501
F(12) F(10) 2.21(1) yes . 55501
F(12) F(11) 2.17(1) yes . 55501
F(12) C(7) 3.21(1) yes . 65501
F(12) C(9) 3.52(1) yes . 65501
F(12) C(10) 3.19(1) yes . 65501
F(12) C(12) 3.20(1) yes . 65503
F(12) C(15) 3.50(1) yes . 65503
N(1) Ir(1) 2.039(8) yes . 55501
N(1) Cl(1) 3.067(9) yes . 55501
N(1) F(10) 3.37(1) yes . 45501
N(1) N(2) 2.22(1) yes . 55501
N(1) N(3) 2.60(1) yes . 55501
N(1) N(6) 3.11(1) yes . 55501
N(1) N(7) 2.89(1) yes . 55501
N(1) C(2) 2.52(2) yes . 55501
N(1) C(5) 3.59(1) yes . 55501
N(1) C(6) 2.27(1) yes . 55501
N(1) C(9) 2.40(1) yes . 55501
N(1) C(27) 3.52(2) yes . 55501
N(1) C(31) 3.56(2) yes . 55501
N(2) F(10) 3.00(1) yes . 45501
N(2) N(1) 2.22(1) yes . 55501
N(2) C(1) 2.29(2) yes . 55501
N(2) C(2) 3.59(2) yes . 55501
N(2) C(5) 2.59(1) yes . 55501
N(2) C(9) 2.53(1) yes . 55501
N(2) C(10) 3.15(2) yes . 55501
N(2) C(17) 3.37(2) yes . 55502
N(3) Cl(1) 2.998(7) yes . 55501
N(3) N(1) 2.60(1) yes . 55501
N(3) N(4) 2.56(1) yes . 55501
N(3) N(7) 3.04(1) yes . 55501
N(3) C(8) 2.32(1) yes . 55501
N(3) C(10) 2.34(1) yes . 55501
N(3) C(11) 2.67(1) yes . 55501
N(3) C(12) 2.33(1) yes . 55501
N(3) C(14) 2.30(1) yes . 55501
N(3) C(31) 3.18(2) yes . 55501
N(4) Ir(1) 2.032(9) yes . 55501
N(4) Cl(1) 3.107(9) yes . 55501
N(4) N(3) 2.56(1) yes . 55501
N(4) N(5) 2.21(1) yes . 55501
N(4) N(6) 3.17(1) yes . 55501
N(4) N(7) 2.95(1) yes . 55501
N(4) C(13) 2.40(1) yes . 55501
N(4) C(15) 3.59(1) yes . 55501
N(4) C(16) 2.17(1) yes . 55501
N(4) C(17) 3.57(1) yes . 55501
N(4) C(20) 2.54(1) yes . 55501
N(4) C(31) 3.48(1) yes . 55501
N(5) F(2) 3.37(1) yes . 55503
N(5) F(3) 3.11(1) yes . 55503
N(5) N(4) 2.21(1) yes . 55501
N(5) C(6) 3.57(1) yes . 54502
N(5) C(12) 3.22(1) yes . 55501
N(5) C(13) 2.56(1) yes . 55501
N(5) C(17) 2.56(2) yes . 55501
N(5) C(20) 3.56(1) yes . 55501
N(5) C(21) 2.17(1) yes . 55501
N(6) Ir(1) 2.046(9) yes . 55501
N(6) Cl(1) 3.21(1) yes . 55501
N(6) N(1) 3.11(1) yes . 55501
N(6) N(4) 3.17(1) yes . 55501
N(6) N(7) 2.66(1) yes . 55501
N(6) C(1) 3.59(1) yes . 55501
N(6) C(2) 3.47(2) yes . 55501
N(6) C(20) 3.56(1) yes . 55501
N(6) C(23) 2.30(2) yes . 55501
N(6) C(24) 2.73(2) yes . 55501
N(6) C(25) 2.37(2) yes . 55501
N(6) C(27) 2.38(2) yes . 55501
N(7) Ir(1) 2.049(9) yes . 55501
N(7) N(1) 2.89(1) yes . 55501
N(7) N(3) 3.04(1) yes . 55501
N(7) N(4) 2.95(1) yes . 55501
N(7) N(6) 2.66(1) yes . 55501
N(7) C(26) 2.42(1) yes . 55501
N(7) C(28) 2.37(2) yes . 55501
N(7) C(29) 2.72(2) yes . 55501
N(7) C(30) 2.26(2) yes . 55501
N(8) F(8) 3.32(2) yes . 54502
N(8) C(25) 3.56(2) yes . 55501
N(8) C(26) 3.41(2) yes . 55501
N(8) C(27) 3.14(2) yes . 55501
N(8) C(28) 3.14(2) yes . 55501
N(8) C(33) 2.63(2) yes . 55501
N(9) F(1) 3.45(2) yes . 55501
N(9) C(3) 3.33(2) yes . 54502
N(9) C(4) 3.30(2) yes . 54502
N(9) C(10) 3.59(2) yes . 55501
N(9) C(11) 3.27(2) yes . 55501
N(9) C(12) 3.55(2) yes . 55501
N(9) C(18) 3.44(2) yes . 55502
N(9) C(30) 3.45(2) yes . 65501
N(9) C(35) 2.52(2) yes . 55501
N(10) F(6) 3.50(3) yes . 66503
N(10) C(36) 1.58(4) yes . 55501
C(1) Ir(1) 3.21(1) yes . 55501
C(1) N(2) 2.29(2) yes . 55501
C(1) N(6) 3.59(1) yes . 55501
C(1) C(3) 2.37(2) yes . 55501
C(1) C(4) 2.74(2) yes . 55501
C(1) C(5) 2.47(2) yes . 55501
C(1) C(8) 2.24(2) yes . 55501
C(1) C(9) 3.58(2) yes . 55501
C(1) C(15) 3.54(2) yes . 55502
C(2) F(9) 3.27(1) yes . 45504
C(2) N(1) 2.52(2) yes . 55501
C(2) N(2) 3.59(2) yes . 55501
C(2) N(6) 3.47(2) yes . 55501
C(2) C(4) 2.42(2) yes . 55501
C(2) C(5) 2.86(2) yes . 55501
C(2) C(6) 2.44(2) yes . 55501
C(2) C(8) 3.59(2) yes . 55501
C(2) C(15) 3.47(2) yes . 55502
C(2) C(26) 3.54(2) yes . 55501
C(3) F(5) 3.43(2) yes . 45504
C(3) F(9) 3.26(1) yes . 45504
C(3) N(9) 3.33(2) yes . 55502
C(3) C(1) 2.37(2) yes . 55501
C(3) C(5) 2.39(2) yes . 55501
C(3) C(6) 2.72(2) yes . 55501
C(4) Cl(1) 3.60(1) yes . 55502
C(4) N(9) 3.30(2) yes . 55502
C(4) C(1) 2.74(2) yes . 55501
C(4) C(2) 2.42(2) yes . 55501
C(4) C(6) 2.33(2) yes . 55501
C(5) Cl(1) 3.44(1) yes . 55502
C(5) N(1) 3.59(1) yes . 55501
C(5) N(2) 2.59(1) yes . 55501
C(5) C(1) 2.47(2) yes . 55501
C(5) C(2) 2.86(2) yes . 55501
C(5) C(3) 2.39(2) yes . 55501
C(5) C(7) 3.19(2) yes . 55501
C(6) F(10) 3.55(1) yes . 45501
C(6) N(1) 2.27(1) yes . 55501
C(6) N(5) 3.57(1) yes . 55502
C(6) C(2) 2.44(2) yes . 55501
C(6) C(3) 2.72(2) yes . 55501
C(6) C(4) 2.33(2) yes . 55501
C(6) C(7) 2.54(2) yes . 55501
C(6) C(8) 2.24(2) yes . 55501
C(6) C(16) 3.50(2) yes . 55502
C(7) F(6) 3.27(2) yes . 55501
C(7) F(8) 3.56(2) yes . 45501
C(7) F(10) 3.45(2) yes . 45501
C(7) F(12) 3.21(1) yes . 45501
C(7) C(5) 3.19(2) yes . 55501
C(7) C(6) 2.54(2) yes . 55501
C(7) C(8) 2.48(2) yes . 55501
C(7) C(9) 3.16(2) yes . 55501
C(7) C(10) 3.17(2) yes . 55501
C(7) C(19) 3.59(2) yes . 55502
C(7) C(37) 3.47(3) yes . 66503
C(8) Ir(1) 2.85(1) yes . 55501
C(8) Cl(1) 3.60(1) yes . 55501
C(8) F(10) 2.87(1) yes . 45501
C(8) N(3) 2.32(1) yes . 55501
C(8) C(1) 2.24(2) yes . 55501
C(8) C(2) 3.59(2) yes . 55501
C(8) C(6) 2.24(2) yes . 55501
C(8) C(7) 2.48(2) yes . 55501
C(8) C(10) 2.51(2) yes . 55501
C(8) C(13) 3.57(2) yes . 55501
C(8) C(17) 3.45(2) yes . 55502
C(9) Ir(1) 2.87(1) yes . 55501
C(9) Ir(1) 3.40(1) yes . 55505
C(9) Cl(1) 3.59(1) yes . 55501
C(9) Cl(1) 3.40(1) yes . 55505
C(9) P(1) 3.40(1) yes . 55505
C(9) P(2) 3.40(1) yes . 55505
C(9) F(1) 3.40(1) yes . 55505
C(9) F(2) 3.40(1) yes . 55505
C(9) F(3) 3.40(1) yes . 55505
C(9) F(4) 3.40(2) yes . 55505
C(9) F(5) 3.40(1) yes . 55505
C(9) F(6) 3.40(1) yes . 55505
C(9) F(7) 3.40(1) yes . 55505
C(9) F(8) 3.40(1) yes . 55505
C(9) F(9) 3.40(1) yes . 55505
C(9) F(10) 3.21(1) yes . 45501
C(9) F(10) 3.40(1) yes . 55505
C(9) F(11) 3.40(1) yes . 55505
C(9) F(12) 3.52(1) yes . 45501
C(9) F(12) 3.40(1) yes . 55505
C(9) N(1) 2.40(1) yes . 55501
C(9) N(1) 3.40(1) yes . 55505
C(9) N(2) 2.53(1) yes . 55501
C(9) N(2) 3.40(1) yes . 55505
C(9) N(3) 3.40(1) yes . 55505
C(9) N(4) 3.40(1) yes . 55505
C(9) N(5) 3.40(1) yes . 55505
C(9) N(6) 3.40(1) yes . 55505
C(9) N(7) 3.40(1) yes . 55505
C(9) N(8) 3.40(1) yes . 55505
C(9) N(9) 3.40(2) yes . 55505
C(9) N(10) 3.40(2) yes . 55505
C(9) C(1) 3.58(2) yes . 55501
C(9) C(1) 3.40(2) yes . 55505
C(9) C(2) 3.40(2) yes . 55505
C(9) C(3) 3.40(1) yes . 55505
C(9) C(4) 3.40(2) yes . 55505
C(9) C(5) 3.40(2) yes . 55505
C(9) C(6) 3.40(2) yes . 55505
C(9) C(7) 3.16(2) yes . 55501
C(9) C(7) 3.40(1) yes . 55505
C(9) C(8) 3.40(1) yes . 55505
C(9) C(9) 3.40(1) yes . 55505
C(9) C(10) 3.40(2) yes . 55505
C(9) C(11) 2.34(2) yes . 55501
C(9) C(11) 3.40(2) yes . 55505
C(9) C(12) 2.74(2) yes . 55501
C(9) C(12) 3.40(1) yes . 55505
C(9) C(13) 2.33(2) yes . 55501
C(9) C(13) 3.40(1) yes . 55505
C(9) C(14) 3.59(2) yes . 55501
C(9) C(14) 3.40(1) yes . 55505
C(9) C(15) 3.40(1) yes . 55505
C(9) C(16) 3.40(1) yes . 55505
C(9) C(17) 3.40(2) yes . 55505
C(9) C(18) 3.40(2) yes . 55505
C(9) C(19) 3.40(2) yes . 55505
C(9) C(20) 3.40(1) yes . 55505
C(9) C(21) 3.40(1) yes . 55505
C(9) C(22) 3.40(2) yes . 55505
C(9) C(23) 3.40(2) yes . 55505
C(9) C(24) 3.40(2) yes . 55505
C(9) C(25) 3.40(2) yes . 55505
C(9) C(26) 3.40(2) yes . 55505
C(9) C(27) 3.40(2) yes . 55505
C(9) C(28) 3.40(2) yes . 55505
C(9) C(29) 3.40(2) yes . 55505
C(9) C(30) 3.40(2) yes . 55505
C(9) C(31) 3.40(2) yes . 55505
C(9) C(32) 3.40(2) yes . 55505
C(9) C(33) 3.40(2) yes . 55505
C(9) C(34) 3.40(3) yes . 55505
C(9) C(35) 3.40(1) yes . 55505
C(9) C(36) 3.40(3) yes . 55505
C(9) C(37) 3.40(3) yes . 55505
C(10) Ir(1) 2.54(1) yes . 55505
C(10) Cl(1) 2.54(1) yes . 55505
C(10) P(1) 2.54(1) yes . 55505
C(10) P(2) 2.54(1) yes . 55505
C(10) F(1) 3.35(2) yes . 55501
C(10) F(1) 2.54(2) yes . 55505
C(10) F(2) 3.48(1) yes . 55501
C(10) F(2) 2.54(1) yes . 55505
C(10) F(3) 2.54(2) yes . 55505
C(10) F(4) 2.54(2) yes . 55505
C(10) F(5) 2.54(2) yes . 55505
C(10) F(6) 3.56(2) yes . 55501
C(10) F(6) 2.54(2) yes . 55505
C(10) F(7) 2.54(1) yes . 55505
C(10) F(8) 2.54(1) yes . 55505
C(10) F(9) 2.54(2) yes . 55505
C(10) F(10) 2.54(1) yes . 55505
C(10) F(11) 2.54(1) yes . 55505
C(10) F(12) 3.19(1) yes . 45501
C(10) F(12) 2.54(1) yes . 55505
C(10) N(1) 2.54(1) yes . 55505
C(10) N(2) 3.15(2) yes . 55501
C(10) N(2) 2.54(1) yes . 55505
C(10) N(3) 2.34(1) yes . 55501
C(10) N(3) 2.54(1) yes . 55505
C(10) N(4) 2.54(1) yes . 55505
C(10) N(5) 2.54(1) yes . 55505
C(10) N(6) 2.54(1) yes . 55505
C(10) N(7) 2.54(1) yes . 55505
C(10) N(8) 2.54(2) yes . 55505
C(10) N(9) 3.59(2) yes . 55501
C(10) N(9) 2.54(2) yes . 55505
C(10) N(10) 2.54(2) yes . 55505
C(10) C(1) 2.54(2) yes . 55505
C(10) C(2) 2.54(2) yes . 55505
C(10) C(3) 2.54(2) yes . 55505
C(10) C(4) 2.54(2) yes . 55505
C(10) C(5) 2.54(2) yes . 55505
C(10) C(6) 2.54(2) yes . 55505
C(10) C(7) 3.17(2) yes . 55501
C(10) C(7) 2.54(2) yes . 55505
C(10) C(8) 2.51(2) yes . 55501
C(10) C(8) 2.54(2) yes . 55505
C(10) C(9) 2.54(2) yes . 55505
C(10) C(10) 2.54(2) yes . 55505
C(10) C(11) 2.54(2) yes . 55505
C(10) C(12) 2.40(2) yes . 55501
C(10) C(12) 2.54(1) yes . 55505
C(10) C(13) 2.73(2) yes . 55501
C(10) C(13) 2.54(2) yes . 55505
C(10) C(14) 2.54(2) yes . 55505
C(10) C(15) 2.54(2) yes . 55505
C(10) C(16) 2.54(2) yes . 55505
C(10) C(17) 2.54(2) yes . 55505
C(10) C(18) 2.54(2) yes . 55505
C(10) C(19) 2.54(2) yes . 55505
C(10) C(20) 2.54(2) yes . 55505
C(10) C(21) 2.54(2) yes . 55505
C(10) C(22) 2.54(2) yes . 55505
C(10) C(23) 2.54(2) yes . 55505
C(10) C(24) 2.54(2) yes . 55505
C(10) C(25) 2.54(2) yes . 55505
C(10) C(26) 2.54(2) yes . 55505
C(10) C(27) 2.54(2) yes . 55505
C(10) C(28) 2.54(2) yes . 55505
C(10) C(29) 2.54(2) yes . 55505
C(10) C(30) 2.54(2) yes . 55505
C(10) C(31) 2.54(2) yes . 55505
C(10) C(32) 2.54(2) yes . 55505
C(10) C(33) 2.54(2) yes . 55505
C(10) C(34) 2.54(3) yes . 55505
C(10) C(35) 2.54(1) yes . 55505
C(10) C(36) 2.54(3) yes . 55505
C(10) C(37) 2.54(3) yes . 55505
C(11) Cl(1) 1.80(1) yes . 55505
C(11) F(1) 3.49(2) yes . 55501
C(11) F(1) 1.80(1) yes . 55505
C(11) F(2) 3.38(2) yes . 55501
C(11) F(2) 1.80(1) yes . 55505
C(11) F(3) 1.80(1) yes . 55505
C(11) F(4) 1.80(2) yes . 55505
C(11) F(5) 1.80(2) yes . 55505
C(11) F(6) 1.80(2) yes . 55505
C(11) F(7) 1.80(1) yes . 55505
C(11) F(8) 1.80(2) yes . 55505
C(11) F(9) 1.80(1) yes . 55505
C(11) F(10) 1.80(1) yes . 55505
C(11) F(11) 3.29(2) yes . 65503
C(11) F(11) 1.80(2) yes . 55505
C(11) F(12) 1.80(1) yes . 55505
C(11) N(1) 1.80(1) yes . 55505
C(11) N(2) 1.80(1) yes . 55505
C(11) N(3) 2.67(1) yes . 55501
C(11) N(3) 1.80(1) yes . 55505
C(11) N(4) 1.80(1) yes . 55505
C(11) N(5) 1.80(1) yes . 55505
C(11) N(6) 1.80(2) yes . 55505
C(11) N(7) 1.80(1) yes . 55505
C(11) N(8) 1.80(2) yes . 55505
C(11) N(9) 3.27(2) yes . 55501
C(11) N(9) 1.80(2) yes . 55505
C(11) N(10) 1.80(2) yes . 55505
C(11) C(1) 1.80(2) yes . 55505
C(11) C(2) 1.80(2) yes . 55505
C(11) C(3) 1.80(2) yes . 55505
C(11) C(4) 1.80(2) yes . 55505
C(11) C(5) 1.80(2) yes . 55505
C(11) C(6) 1.80(2) yes . 55505
C(11) C(7) 1.80(2) yes . 55505
C(11) C(8) 1.80(2) yes . 55505
C(11) C(9) 2.34(2) yes . 55501
C(11) C(9) 1.80(2) yes . 55505
C(11) C(10) 1.80(2) yes . 55505
C(11) C(11) 3.59(2) yes . 55503
C(11) C(11) 1.80(2) yes . 55505
C(11) C(12) 1.80(1) yes . 55505
C(11) C(13) 2.36(2) yes . 55501
C(11) C(13) 1.80(2) yes . 55505
C(11) C(14) 1.80(2) yes . 55505
C(11) C(15) 1.80(2) yes . 55505
C(11) C(16) 1.80(2) yes . 55505
C(11) C(17) 1.80(2) yes . 55505
C(11) C(18) 1.80(2) yes . 55505
C(11) C(19) 1.80(2) yes . 55505
C(11) C(20) 1.80(2) yes . 55505
C(11) C(21) 1.80(2) yes . 55505
C(11) C(22) 1.80(2) yes . 55505
C(11) C(23) 1.80(2) yes . 55505
C(11) C(24) 1.80(2) yes . 55505
C(11) C(25) 1.80(2) yes . 55505
C(11) C(26) 1.80(2) yes . 55505
C(11) C(27) 1.80(2) yes . 55505
C(11) C(28) 1.80(2) yes . 55505
C(11) C(29) 1.80(2) yes . 55505
C(11) C(30) 1.80(2) yes . 55505
C(11) C(31) 1.80(2) yes . 55505
C(11) C(32) 1.80(2) yes . 55505
C(11) C(33) 1.80(2) yes . 55505
C(11) C(34) 1.80(3) yes . 55505
C(11) C(35) 1.80(1) yes . 55505
C(11) C(36) 1.80(3) yes . 55505
C(11) C(37) 1.80(3) yes . 55505
C(12) Ir(1) 2.336(9) yes . 55505
C(12) Cl(1) 2.336(9) yes . 55505
C(12) P(1) 2.34(1) yes . 55505
C(12) P(2) 2.34(1) yes . 55505
C(12) F(1) 2.34(1) yes . 55505
C(12) F(2) 3.18(2) yes . 55503
C(12) F(2) 2.34(1) yes . 55505
C(12) F(3) 2.34(1) yes . 55505
C(12) F(4) 2.34(1) yes . 55505
C(12) F(5) 2.34(1) yes . 55505
C(12) F(6) 2.34(1) yes . 55505
C(12) F(7) 2.34(1) yes . 55505
C(12) F(8) 2.34(1) yes . 55505
C(12) F(9) 2.34(1) yes . 55505
C(12) F(10) 2.34(1) yes . 55505
C(12) F(11) 3.42(2) yes . 65503
C(12) F(11) 2.34(1) yes . 55505
C(12) F(12) 3.20(1) yes . 65503
C(12) F(12) 2.34(1) yes . 55505
C(12) N(1) 2.34(1) yes . 55505
C(12) N(2) 2.34(1) yes . 55505
C(12) N(3) 2.33(1) yes . 55501
C(12) N(3) 2.34(1) yes . 55505
C(12) N(4) 2.34(1) yes . 55505
C(12) N(5) 3.22(1) yes . 55501
C(12) N(5) 2.34(1) yes . 55505
C(12) N(6) 2.34(1) yes . 55505
C(12) N(7) 2.34(1) yes . 55505
C(12) N(8) 2.34(1) yes . 55505
C(12) N(9) 3.55(2) yes . 55501
C(12) N(9) 2.34(2) yes . 55505
C(12) N(10) 2.34(2) yes . 55505
C(12) C(1) 2.34(1) yes . 55505
C(12) C(2) 2.34(1) yes . 55505
C(12) C(3) 2.34(1) yes . 55505
C(12) C(4) 2.34(1) yes . 55505
C(12) C(5) 2.34(1) yes . 55505
C(12) C(6) 2.34(1) yes . 55505
C(12) C(7) 2.34(1) yes . 55505
C(12) C(8) 2.34(1) yes . 55505
C(12) C(9) 2.74(2) yes . 55501
C(12) C(9) 2.34(1) yes . 55505
C(12) C(10) 2.40(2) yes . 55501
C(12) C(10) 2.34(1) yes . 55505
C(12) C(11) 2.34(1) yes . 55505
C(12) C(12) 2.34(1) yes . 55505
C(12) C(13) 2.34(1) yes . 55505
C(12) C(14) 2.56(1) yes . 55501
C(12) C(14) 2.34(1) yes . 55505
C(12) C(15) 3.25(2) yes . 55501
C(12) C(15) 2.34(1) yes . 55505
C(12) C(16) 2.34(1) yes . 55505
C(12) C(17) 2.34(1) yes . 55505
C(12) C(18) 2.34(1) yes . 55505
C(12) C(19) 2.34(1) yes . 55505
C(12) C(20) 2.34(1) yes . 55505
C(12) C(21) 2.34(1) yes . 55505
C(12) C(22) 2.34(1) yes . 55505
C(12) C(23) 2.34(2) yes . 55505
C(12) C(24) 2.34(2) yes . 55505
C(12) C(25) 2.34(2) yes . 55505
C(12) C(26) 2.34(2) yes . 55505
C(12) C(27) 2.34(2) yes . 55505
C(12) C(28) 2.34(2) yes . 55505
C(12) C(29) 2.34(2) yes . 55505
C(12) C(30) 2.34(1) yes . 55505
C(12) C(31) 2.34(1) yes . 55505
C(12) C(32) 2.34(2) yes . 55505
C(12) C(33) 2.34(1) yes . 55505
C(12) C(34) 2.34(2) yes . 55505
C(12) C(35) 2.336(9) yes . 55505
C(12) C(36) 2.34(2) yes . 55505
C(12) C(37) 2.34(3) yes . 55505
C(13) Ir(1) 2.86(1) yes . 55501
C(13) Ir(1) 3.28(1) yes . 55505
C(13) Cl(1) 3.57(1) yes . 55501
C(13) Cl(1) 3.28(1) yes . 55505
C(13) P(1) 3.28(1) yes . 55505
C(13) P(2) 3.28(1) yes . 55505
C(13) F(1) 3.28(1) yes . 55505
C(13) F(2) 3.15(1) yes . 55503
C(13) F(2) 3.28(1) yes . 55505
C(13) F(3) 3.28(1) yes . 55505
C(13) F(4) 3.28(2) yes . 55505
C(13) F(5) 3.28(1) yes . 55505
C(13) F(6) 3.28(1) yes . 55505
C(13) F(7) 3.28(1) yes . 55505
C(13) F(8) 3.28(1) yes . 55505
C(13) F(9) 3.28(1) yes . 55505
C(13) F(10) 3.28(1) yes . 55505
C(13) F(11) 3.28(1) yes . 55505
C(13) F(12) 3.28(1) yes . 55505
C(13) N(1) 3.28(1) yes . 55505
C(13) N(2) 3.28(1) yes . 55505
C(13) N(3) 3.28(1) yes . 55505
C(13) N(4) 2.40(1) yes . 55501
C(13) N(4) 3.28(1) yes . 55505
C(13) N(5) 2.56(1) yes . 55501
C(13) N(5) 3.28(1) yes . 55505
C(13) N(6) 3.28(1) yes . 55505
C(13) N(7) 3.28(1) yes . 55505
C(13) N(8) 3.28(1) yes . 55505
C(13) N(9) 3.28(2) yes . 55505
C(13) N(10) 3.28(2) yes . 55505
C(13) C(1) 3.28(1) yes . 55505
C(13) C(2) 3.28(1) yes . 55505
C(13) C(3) 3.28(1) yes . 55505
C(13) C(4) 3.28(2) yes . 55505
C(13) C(5) 3.28(1) yes . 55505
C(13) C(6) 3.28(1) yes . 55505
C(13) C(7) 3.28(1) yes . 55505
C(13) C(8) 3.57(2) yes . 55501
C(13) C(8) 3.28(1) yes . 55505
C(13) C(9) 2.33(2) yes . 55501
C(13) C(9) 3.28(1) yes . 55505
C(13) C(10) 2.73(2) yes . 55501
C(13) C(10) 3.28(1) yes . 55505
C(13) C(11) 2.36(2) yes . 55501
C(13) C(11) 3.28(1) yes . 55505
C(13) C(12) 3.28(1) yes . 55505
C(13) C(13) 3.28(1) yes . 55505
C(13) C(14) 3.28(1) yes . 55505
C(13) C(15) 3.20(2) yes . 55501
C(13) C(15) 3.28(1) yes . 55505
C(13) C(16) 3.58(2) yes . 55501
C(13) C(16) 3.28(1) yes . 55505
C(13) C(17) 3.28(2) yes . 55505
C(13) C(18) 3.28(1) yes . 55505
C(13) C(19) 3.28(2) yes . 55505
C(13) C(20) 3.28(1) yes . 55505
C(13) C(21) 3.54(2) yes . 55501
C(13) C(21) 3.28(1) yes . 55505
C(13) C(22) 3.28(1) yes . 55505
C(13) C(23) 3.28(2) yes . 55505
C(13) C(24) 3.28(2) yes . 55505
C(13) C(25) 3.28(2) yes . 55505
C(13) C(26) 3.28(2) yes . 55505
C(13) C(27) 3.28(2) yes . 55505
C(13) C(28) 3.28(2) yes . 55505
C(13) C(29) 3.28(2) yes . 55505
C(13) C(30) 3.28(2) yes . 55505
C(13) C(31) 3.28(1) yes . 55505
C(13) C(32) 3.28(2) yes . 55505
C(13) C(33) 3.28(1) yes . 55505
C(13) C(34) 3.28(2) yes . 55505
C(13) C(35) 3.28(1) yes . 55505
C(13) C(36) 3.28(2) yes . 55505
C(13) C(37) 3.28(2) yes . 55505
C(14) Ir(1) 2.85(1) yes . 55501
C(14) F(2) 3.24(1) yes . 55503
C(14) N(3) 2.30(1) yes . 55501
C(14) C(9) 3.59(2) yes . 55501
C(14) C(12) 2.56(1) yes . 55501
C(14) C(15) 2.47(2) yes . 55501
C(14) C(16) 2.12(2) yes . 55501
C(14) C(17) 3.58(2) yes . 55501
C(14) C(20) 3.57(2) yes . 55501
C(14) C(21) 2.16(2) yes . 55501
C(15) F(2) 3.37(1) yes . 55503
C(15) F(3) 3.17(2) yes . 55503
C(15) F(12) 3.50(1) yes . 65503
C(15) N(4) 3.59(1) yes . 55501
C(15) C(1) 3.54(2) yes . 54502
C(15) C(2) 3.47(2) yes . 54502
C(15) C(12) 3.25(2) yes . 55501
C(15) C(13) 3.20(2) yes . 55501
C(15) C(14) 2.47(2) yes . 55501
C(15) C(16) 2.46(2) yes . 55501
C(15) C(17) 3.15(2) yes . 55501
C(15) C(21) 3.54(2) yes . 55501
C(16) F(3) 3.35(1) yes . 55503
C(16) N(4) 2.17(1) yes . 55501
C(16) C(6) 3.50(2) yes . 54502
C(16) C(13) 3.58(2) yes . 55501
C(16) C(14) 2.12(2) yes . 55501
C(16) C(15) 2.46(2) yes . 55501
C(16) C(18) 2.47(2) yes . 55501
C(16) C(19) 2.80(2) yes . 55501
C(16) C(20) 2.42(2) yes . 55501
C(17) N(2) 3.37(2) yes . 54502
C(17) N(4) 3.57(1) yes . 55501
C(17) N(5) 2.56(2) yes . 55501
C(17) C(8) 3.45(2) yes . 54502
C(17) C(14) 3.58(2) yes . 55501
C(17) C(15) 3.15(2) yes . 55501
C(17) C(19) 2.37(2) yes . 55501
C(17) C(20) 2.80(2) yes . 55501
C(17) C(21) 2.38(2) yes . 55501
C(18) F(7) 3.53(2) yes . 54502
C(18) N(9) 3.44(2) yes . 54502
C(18) C(16) 2.47(2) yes . 55501
C(18) C(20) 2.43(2) yes . 55501
C(18) C(21) 2.77(2) yes . 55501
C(19) F(7) 3.30(2) yes . 54502
C(19) C(7) 3.59(2) yes . 54502
C(19) C(16) 2.80(2) yes . 55501
C(19) C(17) 2.37(2) yes . 55501
C(19) C(21) 2.43(2) yes . 55501
C(20) N(4) 2.54(1) yes . 55501
C(20) N(5) 3.56(1) yes . 55501
C(20) N(6) 3.56(1) yes . 55501
C(20) C(14) 3.57(2) yes . 55501
C(20) C(16) 2.42(2) yes . 55501
C(20) C(17) 2.80(2) yes . 55501
C(20) C(18) 2.43(2) yes . 55501
C(20) C(32) 3.55(2) yes . 55501
C(21) Ir(1) 3.24(1) yes . 55501
C(21) N(5) 2.17(1) yes . 55501
C(21) C(13) 3.54(2) yes . 55501
C(21) C(14) 2.16(2) yes . 55501
C(21) C(15) 3.54(2) yes . 55501
C(21) C(17) 2.38(2) yes . 55501
C(21) C(18) 2.77(2) yes . 55501
C(21) C(19) 2.43(2) yes . 55501
C(22) Ir(1) 3.01(1) yes . 55501
C(22) Cl(1) 3.28(1) yes . 55501
C(22) C(24) 2.34(3) yes . 55501
C(22) C(25) 2.64(2) yes . 55501
C(22) C(26) 2.26(2) yes . 55501
C(22) C(27) 3.56(2) yes . 55501
C(22) C(37) 3.51(3) yes . 45504
C(23) F(8) 3.11(2) yes . 45504
C(23) N(6) 2.30(2) yes . 55501
C(23) C(25) 2.18(2) yes . 55501
C(23) C(26) 2.60(2) yes . 55501
C(24) N(6) 2.73(2) yes . 55501
C(24) C(22) 2.34(3) yes . 55501
C(24) C(26) 2.35(2) yes . 55501
C(25) F(4) 2.99(2) yes . 45504
C(25) N(6) 2.37(2) yes . 55501
C(25) N(8) 3.56(2) yes . 55501
C(25) C(22) 2.64(2) yes . 55501
C(25) C(23) 2.18(2) yes . 55501
C(25) C(27) 2.53(2) yes . 55501
C(25) C(28) 3.10(2) yes . 55501
C(26) Ir(1) 2.88(2) yes . 55501
C(26) F(4) 3.57(2) yes . 45504
C(26) N(7) 2.42(1) yes . 55501
C(26) N(8) 3.41(2) yes . 55501
C(26) C(2) 3.54(2) yes . 55501
C(26) C(22) 2.26(2) yes . 55501
C(26) C(23) 2.60(2) yes . 55501
C(26) C(24) 2.35(2) yes . 55501
C(26) C(28) 2.55(2) yes . 55501
C(27) Ir(1) 2.88(2) yes . 55501
C(27) N(1) 3.52(2) yes . 55501
C(27) N(6) 2.38(2) yes . 55501
C(27) N(8) 3.14(2) yes . 55501
C(27) C(22) 3.56(2) yes . 55501
C(27) C(25) 2.53(2) yes . 55501
C(27) C(29) 2.40(2) yes . 55501
C(27) C(30) 2.64(2) yes . 55501
C(27) C(31) 2.34(2) yes . 55501
C(28) N(7) 2.37(2) yes . 55501
C(28) N(8) 3.14(2) yes . 55501
C(28) C(25) 3.10(2) yes . 55501
C(28) C(26) 2.55(2) yes . 55501
C(28) C(30) 2.25(2) yes . 55501
C(28) C(31) 2.73(2) yes . 55501
C(29) N(7) 2.72(2) yes . 55501
C(29) C(27) 2.40(2) yes . 55501
C(29) C(31) 2.41(2) yes . 55501
C(30) F(5) 3.35(2) yes . 55503
C(30) F(7) 3.53(2) yes . 45501
C(30) F(10) 3.38(2) yes . 45501
C(30) F(11) 3.47(2) yes . 45501
C(30) N(7) 2.26(2) yes . 55501
C(30) N(9) 3.45(2) yes . 45501
C(30) C(27) 2.64(2) yes . 55501
C(30) C(28) 2.25(2) yes . 55501
C(31) Ir(1) 2.95(1) yes . 55501
C(31) F(5) 3.34(1) yes . 55503
C(31) F(10) 3.07(1) yes . 45501
C(31) F(11) 3.41(1) yes . 45501
C(31) N(1) 3.56(2) yes . 55501
C(31) N(3) 3.18(2) yes . 55501
C(31) N(4) 3.48(1) yes . 55501
C(31) C(27) 2.34(2) yes . 55501
C(31) C(28) 2.73(2) yes . 55501
C(31) C(29) 2.41(2) yes . 55501
C(32) F(7) 3.60(2) yes . 54502
C(32) F(8) 3.21(2) yes . 54502
C(32) C(20) 3.55(2) yes . 55501
C(33) F(3) 3.42(2) yes . 55503
C(33) F(5) 3.55(2) yes . 55503
C(33) F(7) 3.47(1) yes . 54502
C(33) F(10) 3.36(1) yes . 54502
C(33) N(8) 2.63(2) yes . 55501
C(34) F(1) 3.19(3) yes . 55501
C(34) F(11) 3.45(3) yes . 65503
C(34) C(34) 2.59(4) yes . 65503
C(35) F(1) 3.37(1) yes . 55501
C(35) F(1) 3.37(1) yes . 65503
C(35) F(11) 3.35(1) yes . 55501
C(35) F(11) 3.35(1) yes . 65503
C(35) N(9) 2.52(2) yes . 55501
C(35) N(9) 2.52(2) yes . 65503
C(36) N(10) 1.58(4) yes . 55501
C(36) C(37) 1.75(4) yes . 55501
C(37) C(7) 3.47(3) yes . 66503
C(37) C(22) 3.51(3) yes . 55404
C(37) C(36) 1.75(4) yes . 55501

loop_
_geom_torsion_atom_site_label_1
_geom_torsion_atom_site_label_2
_geom_torsion_atom_site_label_3
_geom_torsion_atom_site_label_4
_geom_torsion
_geom_torsion_publ_flag
_geom_torsion_site_symmetry_1
_geom_torsion_site_symmetry_2
_geom_torsion_site_symmetry_3
_geom_torsion_site_symmetry_4
Cl(1) Ir(1) N(1) C(1) -96(1) yes . . . .
Cl(1) Ir(1) N(1) C(8) 86.4(7) yes . . . .
N(3) Ir(1) N(1) C(1) 175(1) yes . . . .
N(3) Ir(1) N(1) C(8) -1.0(7) yes . . . .
N(4) Ir(1) N(1) C(1) 175.7(8) yes . . . .
N(4) Ir(1) N(1) C(8) -1(1) yes . . . .
N(6) Ir(1) N(1) C(1) -2(1) yes . . . .
N(6) Ir(1) N(1) C(8) -179(359) yes . . . .
N(7) Ir(1) N(1) C(1) 77(1) yes . . . .
N(7) Ir(1) N(1) C(8) -98.8(7) yes . . . .
Cl(1) Ir(1) N(3) C(9) -87.8(8) yes . . . .
Cl(1) Ir(1) N(3) C(13) 86.2(8) yes . . . .
N(1) Ir(1) N(3) C(9) 1.4(7) yes . . . .
N(1) Ir(1) N(3) C(13) 175.3(8) yes . . . .
N(4) Ir(1) N(3) C(9) -178.6(8) yes . . . .
N(4) Ir(1) N(3) C(13) -4.7(8) yes . . . .
N(7) Ir(1) N(3) C(9) 90.1(8) yes . . . .
N(7) Ir(1) N(3) C(13) -95.9(8) yes . . . .
Cl(1) Ir(1) N(4) C(14) -83.9(7) yes . . . .
Cl(1) Ir(1) N(4) C(21) 94(1) yes . . . .
N(1) Ir(1) N(4) C(14) 3(1) yes . . . .
N(1) Ir(1) N(4) C(21) -178.2(8) yes . . . .
N(3) Ir(1) N(4) C(14) 3.3(7) yes . . . .
N(3) Ir(1) N(4) C(21) -178(1) yes . . . .
N(6) Ir(1) N(4) C(14) -178.0(7) yes . . . .
N(6) Ir(1) N(4) C(21) 0(1) yes . . . .
N(7) Ir(1) N(4) C(14) 100.6(7) yes . . . .
N(7) Ir(1) N(4) C(21) -80(1) yes . . . .
Cl(1) Ir(1) N(6) C(22) -8(1) yes . . . .
Cl(1) Ir(1) N(6) C(26) 169.6(8) yes . . . .
N(1) Ir(1) N(6) C(22) -97(1) yes . . . .
N(1) Ir(1) N(6) C(26) 80.3(8) yes . . . .
N(4) Ir(1) N(6) C(22) 83(1) yes . . . .
N(4) Ir(1) N(6) C(26) -99.3(8) yes . . . .
N(7) Ir(1) N(6) C(22) 173(1) yes . . . .
N(7) Ir(1) N(6) C(26) -8.4(7) yes . . . .
N(1) Ir(1) N(7) C(27) -89.2(7) yes . . . .
N(1) Ir(1) N(7) C(31) 87.0(9) yes . . . .
N(3) Ir(1) N(7) C(27) -169.3(7) yes . . . .
N(3) Ir(1) N(7) C(31) 6(1) yes . . . .
N(4) Ir(1) N(7) C(27) 111.5(7) yes . . . .
N(4) Ir(1) N(7) C(31) -72.3(9) yes . . . .
N(6) Ir(1) N(7) C(27) 9.9(7) yes . . . .
N(6) Ir(1) N(7) C(31) -173(1) yes . . . .
Ir(1) N(1) C(1) C(2) 2(2) yes . . . .
Ir(1) N(1) C(1) C(6) -179.3(9) yes . . . .
C(8) N(1) C(1) C(2) 179(1) yes . . . .
C(8) N(1) C(1) C(6) -2(1) yes . . . .
Ir(1) N(1) C(8) N(2) -179.4(8) yes . . . .
Ir(1) N(1) C(8) C(9) 0(1) yes . . . .
C(1) N(1) C(8) N(2) 2(1) yes . . . .
C(1) N(1) C(8) C(9) -177.2(9) yes . . . .
C(7) N(2) C(6) C(1) 177(1) yes . . . .
C(7) N(2) C(6) C(5) -1(2) yes . . . .
C(8) N(2) C(6) C(1) 0(1) yes . . . .
C(8) N(2) C(6) C(5) -178(1) yes . . . .
C(6) N(2) C(8) N(1) -1(1) yes . . . .
C(6) N(2) C(8) C(9) 177(1) yes . . . .
C(7) N(2) C(8) N(1) -178(1) yes . . . .
C(7) N(2) C(8) C(9) 1(2) yes . . . .
Ir(1) N(3) C(9) C(8) -1(1) yes . . . .
Ir(1) N(3) C(9) C(10) 173.8(9) yes . . . .
C(13) N(3) C(9) C(8) -175.1(9) yes . . . .
C(13) N(3) C(9) C(10) 0(1) yes . . . .
Ir(1) N(3) C(13) C(12) -175.5(8) yes . . . .
Ir(1) N(3) C(13) C(14) 4(1) yes . . . .
C(9) N(3) C(13) C(12) -1(1) yes . . . .
C(9) N(3) C(13) C(14) 178.5(9) yes . . . .
Ir(1) N(4) C(14) N(5) 178.5(8) yes . . . .
Ir(1) N(4) C(14) C(13) -1(1) yes . . . .
C(21) N(4) C(14) N(5) 0(1) yes . . . .
C(21) N(4) C(14) C(13) 179.1(9) yes . . . .
Ir(1) N(4) C(21) C(16) -178(1) yes . . . .
Ir(1) N(4) C(21) C(20) 0(2) yes . . . .
C(14) N(4) C(21) C(16) 0(1) yes . . . .
C(14) N(4) C(21) C(20) 177(1) yes . . . .
C(15) N(5) C(14) N(4) 178(1) yes . . . .
C(15) N(5) C(14) C(13) -1(2) yes . . . .
C(16) N(5) C(14) N(4) 0(1) yes . . . .
C(16) N(5) C(14) C(13) -179(1) yes . . . .
C(14) N(5) C(16) C(17) -179(359) yes . . . .
C(14) N(5) C(16) C(21) 0(1) yes . . . .
C(15) N(5) C(16) C(17) 2(1) yes . . . .
C(15) N(5) C(16) C(21) -177(1) yes . . . .
Ir(1) N(6) C(22) C(23) 176(1) yes . . . .
C(26) N(6) C(22) C(23) -1(1) yes . . . .
Ir(1) N(6) C(26) C(25) -178.4(9) yes . . . .
Ir(1) N(6) C(26) C(27) 5(1) yes . . . .
C(22) N(6) C(26) C(25) 0(1) yes . . . .
C(22) N(6) C(26) C(27) -176(1) yes . . . .
Ir(1) N(7) C(27) C(26) -10(1) yes . . . .
Ir(1) N(7) C(27) C(28) 169(1) yes . . . .
C(31) N(7) C(27) C(26) 173(1) yes . . . .
C(31) N(7) C(27) C(28) -6(1) yes . . . .
Ir(1) N(7) C(31) C(30) -171.7(9) yes . . . .
C(27) N(7) C(31) C(30) 4(1) yes . . . .
N(1) C(1) C(2) C(3) 179(881) yes . . . .
C(6) C(1) C(2) C(3) 1(1) yes . . . .
N(1) C(1) C(6) N(2) 1(1) yes . . . .
N(1) C(1) C(6) C(5) -179(359) yes . . . .
C(2) C(1) C(6) N(2) 179(622) yes . . . .
C(2) C(1) C(6) C(5) 0(1) yes . . . .
C(1) C(2) C(3) C(4) -5(1) yes . . . .
C(2) C(3) C(4) C(5) 7(2) yes . . . .
C(3) C(4) C(5) C(6) -6(2) yes . . . .
C(4) C(5) C(6) N(2) -178(1) yes . . . .
C(4) C(5) C(6) C(1) 2(1) yes . . . .
N(1) C(8) C(9) N(3) 0(1) yes . . . .
N(1) C(8) C(9) C(10) -174(1) yes . . . .
N(2) C(8) C(9) N(3) -179(359) yes . . . .
N(2) C(8) C(9) C(10) 5(2) yes . . . .
N(3) C(9) C(10) C(11) 2(1) yes . . . .
C(8) C(9) C(10) C(11) 176(1) yes . . . .
C(9) C(10) C(11) C(12) -2(1) yes . . . .
C(10) C(11) C(12) C(13) 1(1) yes . . . .
C(11) C(12) C(13) N(3) 1(1) yes . . . .
C(11) C(12) C(13) C(14) -179(1) yes . . . .
N(3) C(13) C(14) N(4) -1(1) yes . . . .
N(3) C(13) C(14) N(5) 177(1) yes . . . .
C(12) C(13) C(14) N(4) 178(1) yes . . . .
C(12) C(13) C(14) N(5) -1(2) yes . . . .
N(5) C(16) C(17) C(18) -177(1) yes . . . .
C(21) C(16) C(17) C(18) 2(1) yes . . . .
N(5) C(16) C(21) N(4) 0(1) yes . . . .
N(5) C(16) C(21) C(20) -177(1) yes . . . .
C(17) C(16) C(21) N(4) 179(359) yes . . . .
C(17) C(16) C(21) C(20) 1(1) yes . . . .
C(16) C(17) C(18) C(19) -4(1) yes . . . .
C(17) C(18) C(19) C(20) 2(2) yes . . . .
C(18) C(19) C(20) C(21) 1(1) yes . . . .
C(19) C(20) C(21) N(4) 178(1) yes . . . .
C(19) C(20) C(21) C(16) -3(1) yes . . . .
N(6) C(22) C(23) C(24) 3(2) yes . . . .
C(22) C(23) C(24) C(25) -3(2) yes . . . .
C(23) C(24) C(25) C(26) 1(2) yes . . . .
C(24) C(25) C(26) N(6) 0(1) yes . . . .
C(24) C(25) C(26) C(27) 176(1) yes . . . .
N(6) C(26) C(27) N(7) 3(1) yes . . . .
N(6) C(26) C(27) C(28) -176(1) yes . . . .
C(25) C(26) C(27) N(7) -172(1) yes . . . .
C(25) C(26) C(27) C(28) 7(2) yes . . . .
N(7) C(27) C(28) C(29) 4(2) yes . . . .
C(26) C(27) C(28) C(29) -175(1) yes . . . .
C(27) C(28) C(29) C(30) 0(2) yes . . . .
C(28) C(29) C(30) C(31) -2(2) yes . . . .
C(29) C(30) C(31) N(7) 0(2) yes . . . .
